data_4512840
loop_
_publ_author_name
'Martin, Adam D.'
'Britton, Joshua'
'Easun, Timothy L.'
'Blake, Alexander J.'
'Lewis, William'
'Schr\"oder, Martin'

_publ_section_title
;
 Hirshfeld Surface Investigation of Structure-Directing Interactions
 within Dipicolinic Acid Derivatives.
;
_journal_issue 4
_journal_name_full 'Crystal growth &amp; design'
_journal_page_first 1697
_journal_page_last 1706
_journal_paper_doi 10.1021/cg5016934
_journal_volume 15
_journal_year 2015
_chemical_formula_moiety 'C13 H16 Br N O4'
_chemical_formula_sum 'C13 H16 Br N O4'
_chemical_formula_weight 330.18
_chemical_name_systematic
;
 ?
;
_space_group_crystal_system monoclinic
_space_group_IT_number 14
_space_group_name_Hall '-P 2yn'
_space_group_name_H-M_alt 'P 1 21/n 1'
_symmetry_space_group_name_Hall '-P 2yn'
_symmetry_space_group_name_H-M 'P 1 21/n 1'
_atom_sites_solution_hydrogens geom
_atom_sites_solution_primary direct
_audit_creation_date 2013-08-21
_audit_creation_method
;
  Olex2 1.2
  (compiled Apr 23 2013 17:59:47, GUI svn.r4466)
;
_cell_angle_alpha 90
_cell_angle_beta 99.456(4)
_cell_angle_gamma 90
_cell_formula_units_Z 4
_cell_length_a 11.4027(4)
_cell_length_b 4.51826(15)
_cell_length_c 27.8897(11)
_cell_measurement_reflns_used 3721
_cell_measurement_temperature 120(2)
_cell_measurement_theta_max 74.52
_cell_measurement_theta_min 4.458
_cell_volume 1417.36(9)
_computing_cell_refinement
;
CrysAlisPro, Agilent Technologies,
Version 1.171.36.28a (release 18-03-2013 CrysAlis171 .NET)
(compiled Mar 18 2013,11:47:30)
;
_computing_data_collection
;
CrysAlisPro, Agilent Technologies,
Version 1.171.36.28a (release 18-03-2013 CrysAlis171 .NET)
(compiled Mar 18 2013,11:47:30)
;
_computing_data_reduction
;
CrysAlisPro, Agilent Technologies,
Version 1.171.36.28a (release 18-03-2013 CrysAlis171 .NET)
(compiled Mar 18 2013,11:47:30)
;
_computing_molecular_graphics
;
O. V. Dolomanov, L. J. Bourhis, R. J. Gildea, J. A. K. Howard and H. Puschmann,
OLEX2: a complete structure solution, refinement and analysis program.
J. Appl. Cryst. (2009). 42, 339-341.
;
_computing_publication_material
;
O. V. Dolomanov, L. J. Bourhis, R. J. Gildea, J. A. K. Howard and H. Puschmann,
OLEX2: a complete structure solution, refinement and analysis program.
J. Appl. Cryst. (2009). 42, 339-341.
;
_computing_structure_refinement
;
SHELXL, G.M. Sheldrick, Acta Cryst.
(2008). A64, 112-122
;
_computing_structure_solution
;
SHELXS, G.M. Sheldrick, Acta Cryst.
(2008). A64, 112-122
;
_diffrn_ambient_temperature 120(2)
_diffrn_detector_area_resol_mean 10.3613
_diffrn_measured_fraction_theta_full 0.9983
_diffrn_measured_fraction_theta_max 0.9797
_diffrn_measurement_details
;
  1 omega -100.00  -18.00   1.0000    3.0000
omega____ theta____ kappa____ phi______ frames
    -      -38.5000  -38.0000 -150.0000 82

  2 omega  -44.00   33.00   1.0000    3.0000
omega____ theta____ kappa____ phi______ frames
    -      -38.5000   38.0000   30.0000 77

  3 omega  -64.00   22.00   1.0000    3.0000
omega____ theta____ kappa____ phi______ frames
    -      -38.5000   57.0000  150.0000 86

  4 omega   24.00   52.00   1.0000    3.0000
omega____ theta____ kappa____ phi______ frames
    -       43.6002 -125.0000   30.0000 28

  5 omega   53.00   80.00   1.0000    3.0000
omega____ theta____ kappa____ phi______ frames
    -       43.6002 -125.0000   30.0000 27

  6 omega   62.00   91.00   1.0000   18.0000
omega____ theta____ kappa____ phi______ frames
    -      105.8472  -30.0000   60.0000 29

  7 omega   59.00  110.00   1.0000   18.0000
omega____ theta____ kappa____ phi______ frames
    -      105.8472  -95.0000 -150.0000 51

  8 omega   60.00  110.00   1.0000   18.0000
omega____ theta____ kappa____ phi______ frames
    -      105.8472  -95.0000  -60.0000 50

  9 omega  146.00  177.00   1.0000   18.0000
omega____ theta____ kappa____ phi______ frames
    -      105.8472   15.0000   60.0000 31

 10 omega   36.00   87.00   1.0000   18.0000
omega____ theta____ kappa____ phi______ frames
    -      105.8472  -30.0000    0.0000 51

 11 omega   93.00  170.00   1.0000   18.0000
omega____ theta____ kappa____ phi______ frames
    -      105.8472   45.0000  120.0000 77

 12 omega   75.00  120.00   1.0000   18.0000
omega____ theta____ kappa____ phi______ frames
    -      105.8472 -125.0000 -180.0000 45

 13 omega  104.00  156.00   1.0000   18.0000
omega____ theta____ kappa____ phi______ frames
    -      105.8472  125.0000  -60.0000 52

 14 omega   41.00   86.00   1.0000   18.0000
omega____ theta____ kappa____ phi______ frames
    -      105.8472  -45.0000  -90.0000 45

 15 omega   33.00   91.00   1.0000   18.0000
omega____ theta____ kappa____ phi______ frames
    -      105.8472  -30.0000  150.0000 58

 16 omega   67.00  128.00   1.0000   18.0000
omega____ theta____ kappa____ phi______ frames
    -      105.8472   15.0000   60.0000 61

 17 omega   41.00   89.00   1.0000   18.0000
omega____ theta____ kappa____ phi______ frames
    -      105.8472  -30.0000 -150.0000 48

 18 omega   39.00  134.00   1.0000   18.0000
omega____ theta____ kappa____ phi______ frames
    -      105.8472  -77.0000    0.0000 95
;
_diffrn_measurement_device_type 'SuperNova, Dual, Cu at zero, Atlas'
_diffrn_measurement_method '\w scans'
_diffrn_orient_matrix_UB_11 0.1102716000
_diffrn_orient_matrix_UB_12 -0.0157419000
_diffrn_orient_matrix_UB_13 -0.0252757000
_diffrn_orient_matrix_UB_21 0.0779045000
_diffrn_orient_matrix_UB_22 0.1167890000
_diffrn_orient_matrix_UB_23 0.0465411000
_diffrn_orient_matrix_UB_31 0.0229522000
_diffrn_orient_matrix_UB_32 -0.3198496000
_diffrn_orient_matrix_UB_33 0.0182458000
_diffrn_radiation_monochromator mirror
_diffrn_radiation_type 'Cu K\a'
_diffrn_radiation_wavelength 1.5418
_diffrn_reflns_av_R_equivalents 0.031
_diffrn_reflns_av_unetI/netI 0.033
_diffrn_reflns_Laue_measured_fraction_full 0.999
_diffrn_reflns_Laue_measured_fraction_max 0.980
_diffrn_reflns_limit_h_max 14
_diffrn_reflns_limit_h_min -14
_diffrn_reflns_limit_k_max 3
_diffrn_reflns_limit_k_min -5
_diffrn_reflns_limit_l_max 34
_diffrn_reflns_limit_l_min -34
_diffrn_reflns_number 8675
_diffrn_reflns_point_group_measured_fraction_full 0.999
_diffrn_reflns_point_group_measured_fraction_max 0.980
_diffrn_reflns_theta_full 67.684
_diffrn_reflns_theta_max 74.528
_diffrn_reflns_theta_min 3.213
_diffrn_source 'SuperNova (Cu) X-ray Source'
_exptl_absorpt_coefficient_mu 4.055
_exptl_absorpt_correction_T_max 0.870
_exptl_absorpt_correction_T_min 0.469
_exptl_absorpt_correction_type gaussian
_exptl_absorpt_process_details
;
CrysAlisPro, Agilent Technologies,
Version 1.171.36.28a (release 18-03-2013 CrysAlis171 .NET)
(compiled Mar 18 2013,11:47:30)
Numerical absorption correction based on gaussian integration over
            a multifaceted crystal model
;
_exptl_crystal_colour colourless
_exptl_crystal_density_diffrn 1.547
_exptl_crystal_description
;
;
_exptl_crystal_F_000 672
_exptl_crystal_size_max 0.398
_exptl_crystal_size_mid 0.044
_exptl_crystal_size_min 0.041
_refine_diff_density_max 0.45
_refine_diff_density_min -0.35
_refine_diff_density_rms 0.07
_refine_ls_extinction_method none
_refine_ls_goodness_of_fit_ref 1.05
_refine_ls_hydrogen_treatment constr
_refine_ls_matrix_type full
_refine_ls_number_parameters 183
_refine_ls_number_reflns 2851
_refine_ls_number_restraints 2
_refine_ls_restrained_S_all 1.07
_refine_ls_R_factor_all 0.0376
_refine_ls_R_factor_gt 0.0307
_refine_ls_shift/su_max 0.001
_refine_ls_shift/su_mean 0.000
_refine_ls_structure_factor_coef Fsqd
_refine_ls_weighting_details
;
 w=1/[\s^2^(Fo^2^)+(0.040P)^2^+0.572P]
 where P=(Fo^2^+2Fc^2^)/3
;
_refine_ls_weighting_scheme calc
_refine_ls_wR_factor_gt 0.0765
_refine_ls_wR_factor_ref 0.0822
_reflns_Friedel_coverage 0.000
_reflns_number_gt 2453
_reflns_number_total 2851
_reflns_threshold_expression 'I > 2\s(I)'
_cod_data_source_file cg5016934_si_001.cif
_cod_data_source_block oadmlf_compound_3
_cod_depositor_comments
;Adding full bibliography for 4512838--4512843.cif.

 Adding full bibliography for 4512838--4512843.cif.
;
_cod_database_code 4512840
_chemical_oxdiff_formula 'C13 H16 N O4 Br'
_chemical_oxdiff_usercomment 'OADMLF #12585 LIGHT FOMBLIN ON MICROMOUNT FOR ADM/MS'
_reflns_odcompleteness_completeness 99.83
_reflns_odcompleteness_iscentric 1
_reflns_odcompleteness_theta 67.13
_olex2_refinement_description
;
1. Fixed Uiso
 At 1.2 times of:
  All C(H) groups, All C(H,H) groups, All C(H,H,H,H) groups
 At 1.5 times of:
  All C(H,H,H) groups, All C(H,H,H,H,H,H) groups
2. Restrained distances
 C9-C8 \\sim C9A-C8
 with sigma of 0.02
 C10-C9A \\sim C10-C9
 with sigma of 0.02
3. Others
 Sof(H8AA)=Sof(H8AB)=Sof(C9)=Sof(H9A)=Sof(H9B)=Sof(H10B)=Sof(H10C)=Sof(H10A)=1-
 FVAR(1)
 Sof(H8BC)=Sof(H8BD)=Sof(C9A)=Sof(H9AA)=Sof(H9AB)=Sof(H10F)=Sof(H10E)=
 Sof(H10D)=FVAR(1)
4.a Secondary CH2 refined with riding coordinates:
 C11(H11A,H11B), C12(H12A,H12B), C8(H8AA,H8AB), C8(H8BC,H8BD), C9(H9A,H9B),
 C9A(H9AA,H9AB)
4.b Me refined with riding coordinates:
 C10(H10B,H10C,H10A), C10(H10F,H10E,H10D)
4.c Aromatic/amide H refined with riding coordinates:
 C2(H2), C5(H5)
4.d Idealised Me refined as rotating group:
 C13(H13A,H13B,H13C)
;
_shelx_space_group_comment
;
The symmetry employed for this shelxl refinement is uniquely defined
by the following loop, which should always be used as a source of
symmetry information in preference to the above space-group names.
They are only intended as comments.
;
_shelxl_version_number 2013-2

loop_
_space_group_symop_operation_xyz
'x, y, z'
'-x+1/2, y+1/2, -z+1/2'
'-x, -y, -z'
'x-1/2, -y-1/2, z-1/2'

loop_
_atom_site_label
_atom_site_type_symbol
_atom_site_fract_x
_atom_site_fract_y
_atom_site_fract_z
_atom_site_U_iso_or_equiv
_atom_site_adp_type
_atom_site_occupancy
_atom_site_site_symmetry_order
_atom_site_calc_flag
_atom_site_refinement_flags_posn
_atom_site_refinement_flags_adp
_atom_site_refinement_flags_occupancy
_atom_site_disorder_assembly
_atom_site_disorder_group
Br1 Br 0.34669(2) 0.51760(5) 0.01784(2) 0.03342(11) Uani 1 1 d . . . . .
O4 O -0.13827(14) 0.6893(3) 0.10535(6) 0.0286(3) Uani 1 1 d . . . . .
O3 O -0.08813(15) 0.9272(4) 0.04091(6) 0.0328(4) Uani 1 1 d . . . . .
C7 C -0.06803(18) 0.7464(4) 0.07319(7) 0.0222(4) Uani 1 1 d . . . . .
O1 O 0.27199(15) -0.1502(3) 0.17330(6) 0.0306(3) Uani 1 1 d . . . . .
O2 O 0.09866(15) 0.0060(3) 0.19239(6) 0.0280(3) Uani 1 1 d . . . . .
N1 N 0.06141(16) 0.3762(4) 0.11837(6) 0.0215(3) Uani 1 1 d . . . . .
C2 C 0.25156(19) 0.2587(5) 0.09620(8) 0.0241(4) Uani 1 1 d . . . . .
H2 H 0.3221 0.1515 0.1024 0.029 Uiso 1 1 calc R U . . .
C3 C 0.16378(19) 0.2257(4) 0.12497(7) 0.0224(4) Uani 1 1 d . . . . .
C4 C 0.04438(18) 0.5650(4) 0.08091(8) 0.0218(4) Uani 1 1 d . . . . .
C1 C 0.2300(2) 0.4565(5) 0.05817(8) 0.0241(4) Uani 1 1 d . . . . .
C5 C 0.12449(19) 0.6130(5) 0.04929(8) 0.0240(4) Uani 1 1 d . . . . .
H5 H 0.1080 0.7442 0.0234 0.029 Uiso 1 1 calc R U . . .
C6 C 0.18500(19) 0.0061(4) 0.16600(8) 0.0225(4) Uani 1 1 d . . . . .
C11 C -0.2422(2) 0.8785(5) 0.10312(9) 0.0293(5) Uani 1 1 d . . . . .
H11A H -0.2709 0.9372 0.0698 0.035 Uiso 1 1 calc R U . . .
H11B H -0.2222 1.0556 0.1224 0.035 Uiso 1 1 calc R U . . .
C12 C -0.3362(2) 0.7047(5) 0.12283(9) 0.0324(5) Uani 1 1 d . . . . .
H12A H -0.3044 0.6335 0.1552 0.039 Uiso 1 1 calc R U . . .
H12B H -0.3587 0.5343 0.1022 0.039 Uiso 1 1 calc R U . . .
C13 C -0.4450(2) 0.8941(6) 0.12500(11) 0.0386(6) Uani 1 1 d . . . . .
H13A H -0.4758 0.9672 0.0931 0.058 Uiso 1 1 calc R U . . .
H13B H -0.4235 1.0579 0.1466 0.058 Uiso 1 1 calc R U . . .
H13C H -0.5047 0.7772 0.1367 0.058 Uiso 1 1 calc R U . . .
C8 C 0.1100(2) -0.2077(5) 0.23223(9) 0.0339(5) Uani 1 1 d D . . . .
H8AA H 0.1898 -0.2013 0.2507 0.041 Uiso 0.712(9) 1 calc R U P A 1
H8AB H 0.0951 -0.4062 0.2194 0.041 Uiso 0.712(9) 1 calc R U P A 1
H8BC H 0.1470 -0.1171 0.2625 0.041 Uiso 0.288(9) 1 calc R U P A 2
H8BD H 0.1574 -0.3762 0.2255 0.041 Uiso 0.288(9) 1 calc R U P A 2
C9 C 0.0216(3) -0.1307(8) 0.26425(12) 0.0333(10) Uani 0.712(9) 1 d D . P A 1
H9A H 0.0302 -0.2695 0.2911 0.040 Uiso 0.712(9) 1 calc R U P A 1
H9B H 0.0400 0.0650 0.2777 0.040 Uiso 0.712(9) 1 calc R U P A 1
C9A C -0.0191(8) -0.3044(19) 0.2352(3) 0.040(3) Uani 0.288(9) 1 d D . P A 2
H9AA H -0.0454 -0.4204 0.2062 0.048 Uiso 0.288(9) 1 calc R U P A 2
H9AB H -0.0129 -0.4413 0.2623 0.048 Uiso 0.288(9) 1 calc R U P A 2
C10 C -0.1041(3) -0.1339(12) 0.23958(14) 0.0721(11) Uani 1 1 d D . . . .
H10B H -0.1067 -0.1339 0.2050 0.108 Uiso 0.712(9) 1 calc R U P A 1
H10C H -0.1442 0.0386 0.2489 0.108 Uiso 0.712(9) 1 calc R U P A 1
H10A H -0.1427 -0.3084 0.2489 0.108 Uiso 0.712(9) 1 calc R U P A 1
H10F H -0.1446 -0.0781 0.2079 0.108 Uiso 0.288(9) 1 calc R U P A 2
H10E H -0.0739 0.0400 0.2572 0.108 Uiso 0.288(9) 1 calc R U P A 2
H10D H -0.1586 -0.2336 0.2569 0.108 Uiso 0.288(9) 1 calc R U P A 2

loop_
_atom_site_aniso_label
_atom_site_aniso_U_11
_atom_site_aniso_U_22
_atom_site_aniso_U_33
_atom_site_aniso_U_23
_atom_site_aniso_U_13
_atom_site_aniso_U_12
Br1 0.02747(15) 0.04284(16) 0.03211(15) 0.00422(10) 0.01130(10) 0.00068(10)
O4 0.0269(8) 0.0292(8) 0.0310(8) 0.0096(6) 0.0084(6) 0.0104(6)
O3 0.0303(9) 0.0368(8) 0.0315(8) 0.0127(7) 0.0057(7) 0.0077(7)
C7 0.0231(10) 0.0213(9) 0.0212(9) 0.0002(8) 0.0008(8) -0.0002(8)
O1 0.0268(8) 0.0301(8) 0.0340(9) 0.0065(7) 0.0029(6) 0.0070(7)
O2 0.0294(8) 0.0262(8) 0.0294(8) 0.0096(6) 0.0075(6) 0.0062(6)
N1 0.0228(8) 0.0196(8) 0.0208(8) -0.0003(6) 0.0002(6) 0.0000(7)
C2 0.0215(10) 0.0225(9) 0.0276(10) -0.0030(8) 0.0015(8) 0.0019(8)
C3 0.0240(10) 0.0187(9) 0.0229(10) -0.0017(7) -0.0013(8) -0.0007(8)
C4 0.0211(10) 0.0204(9) 0.0224(10) -0.0023(7) -0.0005(8) -0.0024(7)
C1 0.0235(10) 0.0272(10) 0.0222(10) -0.0026(8) 0.0059(8) -0.0020(8)
C5 0.0260(10) 0.0220(9) 0.0230(10) -0.0008(8) 0.0006(8) -0.0017(8)
C6 0.0223(10) 0.0207(9) 0.0232(10) -0.0024(8) -0.0002(8) 0.0001(8)
C11 0.0265(11) 0.0289(11) 0.0334(11) 0.0064(9) 0.0074(9) 0.0098(9)
C12 0.0284(12) 0.0342(12) 0.0355(12) 0.0049(10) 0.0074(9) 0.0045(9)
C13 0.0290(12) 0.0393(13) 0.0499(15) 0.0029(11) 0.0134(11) 0.0054(10)
C8 0.0385(13) 0.0323(11) 0.0313(12) 0.0134(10) 0.0068(10) 0.0061(10)
C9 0.0358(19) 0.0382(19) 0.0254(17) 0.0051(14) 0.0037(13) -0.0042(14)
C9A 0.051(6) 0.035(5) 0.035(5) 0.010(4) 0.010(4) 0.000(4)
C10 0.0342(16) 0.128(3) 0.055(2) 0.022(2) 0.0106(14) 0.000(2)

loop_
_atom_type_symbol
_atom_type_description
_atom_type_scat_dispersion_real
_atom_type_scat_dispersion_imag
_atom_type_scat_source
C C 0.0181 0.0091 'International Tables Vol C Tables 4.2.6.8 and 6.1.1.4'
H H 0.0000 0.0000 'International Tables Vol C Tables 4.2.6.8 and 6.1.1.4'
N N 0.0311 0.0180 'International Tables Vol C Tables 4.2.6.8 and 6.1.1.4'
O O 0.0492 0.0322 'International Tables Vol C Tables 4.2.6.8 and 6.1.1.4'
Br Br -0.6763 1.2805 'International Tables Vol C Tables 4.2.6.8 and 6.1.1.4'

loop_
_exptl_crystal_face_index_h
_exptl_crystal_face_index_k
_exptl_crystal_face_index_l
_exptl_crystal_face_perp_dist
_exptl_oxdiff_crystal_face_indexfrac_h
_exptl_oxdiff_crystal_face_indexfrac_k
_exptl_oxdiff_crystal_face_indexfrac_l
_exptl_oxdiff_crystal_face_x
_exptl_oxdiff_crystal_face_y
_exptl_oxdiff_crystal_face_z
5 0 11 0.0101 5.0052 -0.0024 10.9850 0.2743 0.9009 0.3161
7 0 1 0.0084 6.9995 -0.0039 0.9831 0.7471 0.5906 0.1798
-2 0 18 0.0275 -1.9899 0.0018 17.9997 -0.6744 0.6829 0.2822
-6 0 10 0.0295 -5.9936 0.0037 10.0114 -0.9140 -0.0006 0.0439
6 0 -10 0.0115 5.9936 -0.0037 -10.0114 0.9140 0.0006 -0.0439
0 3 -1 0.2016 0.0025 2.9997 -1.0023 -0.0216 0.3039 -0.9777
0 -3 1 0.1936 -0.0025 -2.9997 1.0023 0.0216 -0.3039 0.9777
-5 0 -11 0.0311 -5.0052 0.0024 -10.9850 -0.2743 -0.9009 -0.3161
-1 0 -17 0.0203 -1.0091 -0.0000 -16.9928 0.3182 -0.8695 -0.3332

loop_
_geom_angle_atom_site_label_1
_geom_angle_atom_site_label_2
_geom_angle_atom_site_label_3
_geom_angle
C7 O4 C11 115.89(16)
O4 C7 C4 113.14(17)
O3 C7 O4 125.1(2)
O3 C7 C4 121.8(2)
C6 O2 C8 116.27(17)
C3 N1 C4 116.31(19)
C3 C2 H2 121.3
C1 C2 H2 121.3
C1 C2 C3 117.36(19)
N1 C3 C2 124.13(19)
N1 C3 C6 117.90(19)
C2 C3 C6 117.96(19)
N1 C4 C7 117.98(19)
N1 C4 C5 124.7(2)
C5 C4 C7 117.26(19)
C2 C1 Br1 119.78(16)
C2 C1 C5 120.6(2)
C5 C1 Br1 119.57(16)
C4 C5 H5 121.6
C1 C5 C4 116.8(2)
C1 C5 H5 121.6
O1 C6 O2 124.9(2)
O1 C6 C3 122.6(2)
O2 C6 C3 112.48(18)
O4 C11 H11A 110.2
O4 C11 H11B 110.2
O4 C11 C12 107.59(18)
H11A C11 H11B 108.5
C12 C11 H11A 110.2
C12 C11 H11B 110.2
C11 C12 H12A 109.5
C11 C12 H12B 109.5
C11 C12 C13 110.9(2)
H12A C12 H12B 108.0
C13 C12 H12A 109.5
C13 C12 H12B 109.5
C12 C13 H13A 109.5
C12 C13 H13B 109.5
C12 C13 H13C 109.5
H13A C13 H13B 109.5
H13A C13 H13C 109.5
H13B C13 H13C 109.5
O2 C8 H8AA 110.0
O2 C8 H8AB 110.0
O2 C8 H8BC 110.7
O2 C8 H8BD 110.7
O2 C8 C9 108.5(2)
O2 C8 C9A 105.1(4)
H8AA C8 H8AB 108.4
H8BC C8 H8BD 108.8
C9 C8 H8AA 110.0
C9 C8 H8AB 110.0
C9A C8 H8BC 110.7
C9A C8 H8BD 110.7
C8 C9 H9A 108.6
C8 C9 H9B 108.6
H9A C9 H9B 107.6
C10 C9 C8 114.6(3)
C10 C9 H9A 108.6
C10 C9 H9B 108.6
C8 C9A H9AA 105.9
C8 C9A H9AB 105.9
H9AA C9A H9AB 106.2
C10 C9A C8 125.8(7)
C10 C9A H9AA 105.9
C10 C9A H9AB 105.9
C9 C10 H10B 109.5
C9 C10 H10C 109.5
C9 C10 H10A 109.5
C9A C10 H10F 109.5
C9A C10 H10E 109.5
C9A C10 H10D 109.5
H10B C10 H10C 109.5
H10B C10 H10A 109.5
H10C C10 H10A 109.5
H10F C10 H10E 109.5
H10F C10 H10D 109.5
H10E C10 H10D 109.5

loop_
_geom_bond_atom_site_label_1
_geom_bond_atom_site_label_2
_geom_bond_distance
Br1 C1 1.898(2)
O4 C7 1.322(3)
O4 C11 1.455(3)
O3 C7 1.209(3)
C7 C4 1.507(3)
O1 C6 1.207(3)
O2 C6 1.323(3)
O2 C8 1.462(3)
N1 C3 1.337(3)
N1 C4 1.338(3)
C2 H2 0.9300
C2 C3 1.390(3)
C2 C1 1.378(3)
C3 C6 1.504(3)
C4 C5 1.387(3)
C1 C5 1.382(3)
C5 H5 0.9300
C11 H11A 0.9700
C11 H11B 0.9700
C11 C12 1.504(3)
C12 H12A 0.9700
C12 H12B 0.9700
C12 C13 1.517(3)
C13 H13A 0.9600
C13 H13B 0.9600
C13 H13C 0.9600
C8 H8AA 0.9700
C8 H8AB 0.9700
C8 H8BC 0.9700
C8 H8BD 0.9700
C8 C9 1.493(4)
C8 C9A 1.550(9)
C9 H9A 0.9700
C9 H9B 0.9700
C9 C10 1.485(5)
C9A H9AA 0.9700
C9A H9AB 0.9700
C9A C10 1.260(10)
C10 H10B 0.9600
C10 H10C 0.9600
C10 H10A 0.9600
C10 H10F 0.9600
C10 H10E 0.9600
C10 H10D 0.9600
